data_4063136
loop_
_publ_author_name
'Weng, Zhiqiang'
'Teo, Shihui'
'Koh, Lip Lin'
'Hor, T. S. Andy'

_publ_section_title
;
 Crystallographic Characterization of a Palladium(II) Metallamacrocycle
 Supported by an Amino-Functionalized Ferrocene and Its Use as an Efficient
 Suzuki-Coupling Catalyst
;
_journal_coden_ASTM ORGND7
_journal_issue 15
_journal_name_full Organometallics
_journal_page_first 3603
_journal_page_last 3609
_journal_paper_doi 10.1021/om049911y
_journal_volume 23
_journal_year 2004
_chemical_formula_sum 'C18 H30 F12 Fe N2 P2'
_chemical_formula_weight 620.23
_space_group_IT_number 15
_symmetry_cell_setting monoclinic
_symmetry_space_group_name_Hall '-C 2yc'
_symmetry_space_group_name_H-M 'C 1 2/c 1'
_cell_angle_alpha 90.00
_cell_angle_beta 112.638(4)
_cell_angle_gamma 90.00
_cell_formula_units_Z 4
_cell_length_a 29.228(5)
_cell_length_b 6.0861(10)
_cell_length_c 14.356(2)
_cell_measurement_temperature 223(2)
_cell_volume 2356.8(7)
_diffrn_ambient_temperature 223(2)
_exptl_crystal_density_diffrn 1.748
_cod_depositor_comments
;
The following automatic conversions were performed:
'_symmetry_cell_setting' value 'Monoclinic' changed to 'monoclinic'
according to '/home/saulius/struct/CIF-dictionaries/cif_core.dic'
dictionary named 'cif_core.dic' version 2.4.1 from 2010-06-29.

Automatic conversion script
Id: cif_fix_enum 1527 2010-12-29 10:47:43Z saulius 
;
_cod_original_sg_symbol_H-M 'C 2/c'
_cod_database_code 4063136

loop_
_symmetry_equiv_pos_as_xyz
'x, y, z'
'-x, y, -z+1/2'
'x+1/2, y+1/2, z'
'-x+1/2, y+1/2, -z+1/2'
'-x, -y, -z'
'x, -y, z-1/2'
'-x+1/2, -y+1/2, -z'
'x+1/2, -y+1/2, z-1/2'

loop_
_atom_site_label
_atom_site_type_symbol
_atom_site_fract_x
_atom_site_fract_y
_atom_site_fract_z
_atom_site_U_iso_or_equiv
_atom_site_adp_type
_atom_site_occupancy
_atom_site_symmetry_multiplicity
_atom_site_calc_flag
_atom_site_refinement_flags
_atom_site_disorder_assembly
_atom_site_disorder_group
Fe1 Fe 0.7500 0.7500 0.5000 0.0212(3) Uani 1 2 d S . .
N13 N 0.59253(16) 0.9234(8) 0.1854(3) 0.0319(10) Uani 1 1 d . . .
H13 H 0.5929 0.8675 0.1286 0.050 Uiso 1 1 d . . .
C1 C 0.72649(18) 0.5422(9) 0.3793(4) 0.0281(11) Uani 1 1 d . . .
H1A H 0.6971 0.4449 0.3597 0.034 Uiso 1 1 calc R . .
C2 C 0.7756(2) 0.4853(10) 0.4456(4) 0.0340(12) Uani 1 1 d . . .
H2A H 0.7865 0.3424 0.4800 0.041 Uiso 1 1 calc R . .
C3 C 0.80590(19) 0.6709(10) 0.4527(4) 0.0334(12) Uani 1 1 d . . .
H3A H 0.8419 0.6817 0.4934 0.040 Uiso 1 1 calc R . .
C4 C 0.77556(19) 0.8381(10) 0.3911(4) 0.0322(12) Uani 1 1 d . . .
H4A H 0.7869 0.9869 0.3820 0.039 Uiso 1 1 calc R . .
C5 C 0.72685(18) 0.7602(9) 0.3453(4) 0.0290(11) Uani 1 1 d . . .
C11 C 0.68478(19) 0.8871(9) 0.2682(4) 0.0327(12) Uani 1 1 d . . .
H11A H 0.6933 1.0436 0.2745 0.039 Uiso 1 1 calc R . .
H11B H 0.6812 0.8397 0.2005 0.039 Uiso 1 1 calc R . .
C12 C 0.63594(19) 0.8576(10) 0.2790(4) 0.0342(12) Uani 1 1 d . . .
H12A H 0.6323 0.7032 0.2942 0.041 Uiso 1 1 calc R . .
H12B H 0.6359 0.9462 0.3359 0.041 Uiso 1 1 calc R . .
C14 C 0.5928(2) 1.1619(11) 0.1602(5) 0.0449(15) Uani 1 1 d . . .
H14A H 0.5644 1.1941 0.0988 0.067 Uiso 1 1 calc R . .
H14B H 0.6230 1.1959 0.1502 0.067 Uiso 1 1 calc R . .
H14C H 0.5912 1.2501 0.2151 0.067 Uiso 1 1 calc R . .
C15 C 0.5449(2) 0.8628(12) 0.1932(5) 0.0493(16) Uani 1 1 d . . .
H15A H 0.5451 0.7076 0.2086 0.074 Uiso 1 1 calc R . .
H15B H 0.5177 0.8935 0.1296 0.074 Uiso 1 1 calc R . .
H15C H 0.5407 0.9480 0.2465 0.074 Uiso 1 1 calc R . .
P1 P 0.57750(5) 0.3653(2) 0.44185(10) 0.0306(4) Uani 1 1 d . . .
F1 F 0.54229(18) 0.3235(9) 0.3297(3) 0.0811(15) Uani 1 1 d . . .
F2 F 0.62333(16) 0.3742(9) 0.4093(4) 0.0826(15) Uani 1 1 d . . .
F3 F 0.61455(16) 0.4033(7) 0.5571(3) 0.0681(13) Uani 1 1 d . . .
F4 F 0.53357(17) 0.3502(11) 0.4778(5) 0.0987(19) Uani 1 1 d . . .
F5 F 0.58559(18) 0.1088(7) 0.4616(4) 0.0741(14) Uani 1 1 d . . .
F6 F 0.57179(19) 0.6219(6) 0.4274(3) 0.0749(15) Uani 1 1 d . . .

loop_
_atom_site_aniso_label
_atom_site_aniso_U_11
_atom_site_aniso_U_22
_atom_site_aniso_U_33
_atom_site_aniso_U_23
_atom_site_aniso_U_13
_atom_site_aniso_U_12
Fe1 0.0206(5) 0.0246(5) 0.0199(5) -0.0016(4) 0.0095(4) 0.0006(4)
N13 0.031(2) 0.039(2) 0.024(2) -0.0043(19) 0.0080(18) 0.004(2)
C1 0.028(2) 0.031(3) 0.028(3) -0.008(2) 0.013(2) -0.002(2)
C2 0.039(3) 0.037(3) 0.030(3) 0.000(2) 0.018(2) 0.014(2)
C3 0.025(2) 0.050(3) 0.030(3) -0.007(2) 0.017(2) 0.004(2)
C4 0.034(3) 0.040(3) 0.030(3) 0.000(2) 0.020(2) -0.002(2)
C5 0.030(2) 0.040(3) 0.020(2) -0.002(2) 0.0124(19) 0.001(2)
C11 0.037(3) 0.035(3) 0.029(3) 0.002(2) 0.015(2) 0.000(2)
C12 0.035(3) 0.043(3) 0.024(3) 0.009(2) 0.010(2) 0.007(2)
C14 0.050(4) 0.043(3) 0.043(3) 0.018(3) 0.018(3) 0.015(3)
C15 0.036(3) 0.059(4) 0.051(4) 0.006(3) 0.016(3) 0.001(3)
P1 0.0299(7) 0.0310(8) 0.0299(7) 0.0005(6) 0.0105(6) 0.0012(6)
F1 0.080(3) 0.096(4) 0.040(2) -0.009(2) -0.008(2) -0.015(3)
F2 0.063(3) 0.103(4) 0.105(4) 0.004(3) 0.059(3) -0.005(3)
F3 0.083(3) 0.064(3) 0.037(2) 0.0042(19) 0.000(2) -0.025(2)
F4 0.061(3) 0.139(5) 0.124(5) -0.015(4) 0.066(3) -0.004(3)
F5 0.098(3) 0.032(2) 0.085(3) 0.004(2) 0.027(3) 0.003(2)
F6 0.113(4) 0.031(2) 0.065(3) 0.0094(19) 0.018(3) 0.017(2)

loop_
_geom_bond_atom_site_label_1
_geom_bond_atom_site_label_2
_geom_bond_distance
_geom_bond_site_symmetry_2
_geom_bond_publ_flag
Fe1 C1 2.039(5) . ?
Fe1 C1 2.039(5) 7_666 ?
Fe1 C4 2.047(5) . ?
Fe1 C4 2.047(5) 7_666 ?
Fe1 C3 2.054(5) . ?
Fe1 C3 2.054(5) 7_666 ?
Fe1 C2 2.054(5) . ?
Fe1 C2 2.054(5) 7_666 ?
Fe1 C5 2.058(5) . ?
Fe1 C5 2.058(5) 7_666 ?
N13 C15 1.486(7) . ?
N13 C14 1.497(8) . ?
N13 C12 1.504(6) . ?
C1 C5 1.415(8) . ?
C1 C2 1.427(7) . ?
C2 C3 1.414(8) . ?
C3 C4 1.415(8) . ?
C4 C5 1.401(7) . ?
C5 C11 1.512(7) . ?
C11 C12 1.505(7) . ?
P1 F4 1.560(4) . ?
P1 F1 1.562(4) . ?
P1 F6 1.576(4) . ?
P1 F2 1.580(4) . ?
P1 F5 1.588(4) . ?
P1 F3 1.608(4) . ?
